data_4328172
loop_
_publ_author_name
'Pedro Ivo da Silva Maia'
'Hung Huy Nguyen'
'Daniela Ponader'
'Adelheid Hagenbach'
'Silke Bergemann'
'Ronald Gust'
'Victor Marcelo Deflon'
'Ulrich Abram'

_publ_contact_author_address
;Freie Universit\"at Berlin, Institute of 
Chemistry and Biochemistry, Fabeckstr. 34-36,
 D-14195 Berlin, Germany
;
_publ_contact_author_email abram@chemie.fu-berlin.de
_publ_contact_author_fax '(#49) 30 83852676'
_publ_contact_author_name 'Ulrich Abram'
_publ_contact_author_phone '(#49) 30 83854002'
_publ_section_title
;
 Neutral Gold Complexes with Tridentate SNS Thiosemicarbazide Ligands
;
_journal_name_full 'Inorganic Chemistry'
_journal_page_first 1604
_journal_page_last 1613
_journal_paper_doi 10.1021/ic201905t
_journal_volume 51
_journal_year 2012
_chemical_formula_moiety 'C18 H23 Au N6 O S3'
_chemical_formula_sum 'C18 H23 Au N6 O S3'
_chemical_formula_weight 632.57
_chemical_name_common '[Au(MORTSC)(SCN)]'
_chemical_name_systematic
;
(N-(N'',N''-diethylaminothiocarbonyl)-N'(N''', N'''-morpholinecarbothioamide)
benzamidineto)(thiocyanato)gold(III)
;
_space_group_IT_number 14
_symmetry_cell_setting monoclinic
_symmetry_space_group_name_Hall '-P 2ybc'
_symmetry_space_group_name_H-M 'P 1 21/c 1'
_atom_sites_solution_hydrogens geom
_atom_sites_solution_primary direct
_atom_sites_solution_secondary difmap
_audit_creation_method SHELXL-97
_cell_angle_alpha 90.00
_cell_angle_beta 95.41(1)
_cell_angle_gamma 90.00
_cell_formula_units_Z 4
_cell_length_a 11.833(1)
_cell_length_b 8.2302(6)
_cell_length_c 22.484(2)
_cell_measurement_reflns_used 9578
_cell_measurement_temperature 200(2)
_cell_measurement_theta_max 29.64
_cell_measurement_theta_min 2.62
_cell_volume 2179.9(3)
_computing_cell_refinement 'STOE X-AREA'
_computing_data_collection 'STOE X-AREA'
_computing_data_reduction 'STOE X-RED'
_computing_molecular_graphics 'Ortep-3 for Windows (Farrugia, 1997)'
_computing_publication_material 'WinGX publication routines (Farrugia, 1999)'
_computing_structure_refinement 'SHELXL-97 (Sheldrick, 1997)'
_computing_structure_solution 'SHELXS-97 (Sheldrick, 1997)'
_diffrn_ambient_temperature 200(2)
_diffrn_detector_area_resol_mean 6.67
_diffrn_measured_fraction_theta_full 0.981
_diffrn_measured_fraction_theta_max 0.981
_diffrn_measurement_device_type 'STOE IPDS 2T'
_diffrn_measurement_method 'rotation method'
_diffrn_radiation_monochromator graphite
_diffrn_radiation_source 'fine-focus sealed tube'
_diffrn_radiation_type MoK\a
_diffrn_radiation_wavelength 0.71073
_diffrn_reflns_av_R_equivalents 0.0739
_diffrn_reflns_av_sigmaI/netI 0.0836
_diffrn_reflns_limit_h_max 16
_diffrn_reflns_limit_h_min -16
_diffrn_reflns_limit_k_max 9
_diffrn_reflns_limit_k_min -11
_diffrn_reflns_limit_l_max 30
_diffrn_reflns_limit_l_min -27
_diffrn_reflns_number 13047
_diffrn_reflns_theta_full 29.27
_diffrn_reflns_theta_max 29.27
_diffrn_reflns_theta_min 1.73
_exptl_absorpt_coefficient_mu 7.059
_exptl_absorpt_correction_T_max 0.7088
_exptl_absorpt_correction_T_min 0.2120
_exptl_absorpt_correction_type integration
_exptl_crystal_colour brown
_exptl_crystal_density_diffrn 1.927
_exptl_crystal_description block
_exptl_crystal_F_000 1232
_exptl_crystal_size_max 0.300
_exptl_crystal_size_mid 0.183
_exptl_crystal_size_min 0.050
_refine_diff_density_max 1.923
_refine_diff_density_min -2.941
_refine_diff_density_rms 0.624
_refine_ls_extinction_coef 0.0155(8)
_refine_ls_extinction_expression Fc^*^=kFc[1+0.001xFc^2^\l^3^/sin(2\q)]^-1/4^
_refine_ls_extinction_method SHELXL
_refine_ls_goodness_of_fit_ref 0.984
_refine_ls_hydrogen_treatment constr
_refine_ls_matrix_type full
_refine_ls_number_parameters 265
_refine_ls_number_reflns 5836
_refine_ls_number_restraints 0
_refine_ls_restrained_S_all 0.984
_refine_ls_R_factor_all 0.0887
_refine_ls_R_factor_gt 0.0559
_refine_ls_shift/su_max 0.000
_refine_ls_shift/su_mean 0.000
_refine_ls_structure_factor_coef Fsqd
_refine_ls_weighting_details 'calc w=1/[\s^2^(Fo^2^)+(0.1050P)^2^+0.0000P] where P=(Fo^2^+2Fc^2^)/3'
_refine_ls_weighting_scheme calc
_refine_ls_wR_factor_gt 0.1336
_refine_ls_wR_factor_ref 0.1669
_reflns_number_gt 3832
_reflns_number_total 5836
_reflns_threshold_expression >2sigma(I)
_cod_data_source_file ic201905t_si_001_5.cif
_cod_data_source_block aul3scn
_cod_original_sg_symbol_H-M 'P 21/c'
_cod_database_code 4328172

loop_
_symmetry_equiv_pos_as_xyz
'x, y, z'
'-x, y+1/2, -z+1/2'
'-x, -y, -z'
'x, -y-1/2, z-1/2'

loop_
_atom_site_label
_atom_site_type_symbol
_atom_site_fract_x
_atom_site_fract_y
_atom_site_fract_z
_atom_site_U_iso_or_equiv
_atom_site_adp_type
_atom_site_occupancy
_atom_site_symmetry_multiplicity
_atom_site_calc_flag
_atom_site_refinement_flags
Au Au 0.90446(3) 0.78587(5) 0.003472(15) 0.03464(16) Uani 1 1 d .
S1 S 1.0757(2) 0.7207(5) 0.05383(13) 0.0664(10) Uani 1 1 d .
S2 S 0.72879(18) 0.8446(4) -0.04202(11) 0.0414(5) Uani 1 1 d .
S3 S 0.8517(2) 0.8025(4) 0.10022(12) 0.0551(8) Uani 1 1 d .
O O 0.5104(6) 0.8779(11) -0.2562(3) 0.053(2) Uani 1 1 d .
N1 N 1.1515(6) 0.7289(11) -0.0599(4) 0.0398(17) Uani 1 1 d .
N2 N 0.9502(6) 0.7702(10) -0.0807(3) 0.0360(16) Uani 1 1 d .
N3 N 0.8686(6) 0.7910(11) -0.1287(4) 0.0404(18) Uani 1 1 d .
N4 N 0.6852(6) 0.8556(11) -0.1613(3) 0.0381(16) Uani 1 1 d .
N5 N 1.2810(6) 0.7310(10) 0.0205(3) 0.0362(16) Uani 1 1 d .
N6 N 0.6181(8) 0.8733(14) 0.0901(5) 0.064(3) Uani 1 1 d .
C2 C 1.0557(7) 0.7369(12) -0.0948(4) 0.0341(18) Uani 1 1 d .
C1 C 1.1733(7) 0.7288(13) -0.0014(4) 0.0353(18) Uani 1 1 d .
C3 C 0.7688(7) 0.8249(11) -0.1157(4) 0.0344(19) Uani 1 1 d .
C6 C 0.7135(9) 0.8441(15) 0.0922(4) 0.043(2) Uani 1 1 d .
C21 C 1.0755(7) 0.7078(13) -0.1591(4) 0.0380(19) Uani 1 1 d .
C22 C 1.0101(8) 0.6015(13) -0.1955(4) 0.042(2) Uani 1 1 d .
H22 H 0.9490 0.5476 -0.1812 0.051 Uiso 1 1 calc R
C23 C 1.0369(9) 0.5761(16) -0.2541(5) 0.051(3) Uani 1 1 d .
H23 H 0.9946 0.5030 -0.2786 0.061 Uiso 1 1 calc R
C24 C 1.1255(9) 0.6586(17) -0.2757(5) 0.056(3) Uani 1 1 d .
H24 H 1.1406 0.6450 -0.3152 0.067 Uiso 1 1 calc R
C25 C 1.1915(9) 0.7607(14) -0.2390(5) 0.048(2) Uani 1 1 d .
H25 H 1.2529 0.8135 -0.2533 0.057 Uiso 1 1 calc R
C26 C 1.1675(8) 0.7857(14) -0.1809(4) 0.042(2) Uani 1 1 d .
H26 H 1.2129 0.8547 -0.1562 0.050 Uiso 1 1 calc R
C41 C 0.5658(7) 0.8553(15) -0.1501(5) 0.044(2) Uani 1 1 d .
H41A H 0.5570 0.9069 -0.1120 0.053 Uiso 1 1 calc R
H41B H 0.5387 0.7443 -0.1483 0.053 Uiso 1 1 calc R
C42 C 0.7046(8) 0.7985(14) -0.2218(5) 0.045(2) Uani 1 1 d .
H42A H 0.6905 0.6826 -0.2250 0.054 Uiso 1 1 calc R
H42B H 0.7829 0.8183 -0.2293 0.054 Uiso 1 1 calc R
C43 C 0.4970(8) 0.9456(15) -0.1994(5) 0.050(3) Uani 1 1 d .
H43A H 0.4175 0.9423 -0.1924 0.059 Uiso 1 1 calc R
H43B H 0.5206 1.0585 -0.1990 0.059 Uiso 1 1 calc R
C44 C 0.6261(8) 0.8878(15) -0.2672(5) 0.050(3) Uani 1 1 d .
H44A H 0.6484 1.0012 -0.2675 0.060 Uiso 1 1 calc R
H44B H 0.6347 0.8435 -0.3065 0.060 Uiso 1 1 calc R
C51 C 1.3677(9) 0.7201(14) -0.0224(5) 0.046(2) Uani 1 1 d .
H51A H 1.4410 0.7473 -0.0018 0.055 Uiso 1 1 calc R
H51B H 1.3506 0.8007 -0.0534 0.055 Uiso 1 1 calc R
C52 C 1.3762(9) 0.5557(17) -0.0514(6) 0.062(3) Uani 1 1 d .
H52A H 1.3843 0.4732 -0.0211 0.093 Uiso 1 1 calc R
H52B H 1.4411 0.5538 -0.0740 0.093 Uiso 1 1 calc R
H52C H 1.3088 0.5356 -0.0775 0.093 Uiso 1 1 calc R
C53 C 1.3214(8) 0.7360(13) 0.0850(4) 0.041(2) Uani 1 1 d .
H53A H 1.2717 0.8066 0.1051 0.050 Uiso 1 1 calc R
H53B H 1.3967 0.7838 0.0893 0.050 Uiso 1 1 calc R
C54 C 1.3264(9) 0.5754(15) 0.1153(6) 0.055(3) Uani 1 1 d .
H54A H 1.2509 0.5405 0.1212 0.082 Uiso 1 1 calc R
H54B H 1.3704 0.5845 0.1532 0.082 Uiso 1 1 calc R
H54C H 1.3611 0.4975 0.0909 0.082 Uiso 1 1 calc R

loop_
_atom_site_aniso_label
_atom_site_aniso_U_11
_atom_site_aniso_U_22
_atom_site_aniso_U_33
_atom_site_aniso_U_23
_atom_site_aniso_U_13
_atom_site_aniso_U_12
Au 0.02994(19) 0.0449(2) 0.0286(2) -0.00078(16) 0.00029(11) 0.00341(14)
S1 0.0370(12) 0.129(3) 0.0322(13) 0.0056(16) -0.0007(10) 0.0176(15)
S2 0.0323(10) 0.0579(14) 0.0333(11) -0.0010(11) -0.0012(8) 0.0060(10)
S3 0.0429(12) 0.089(2) 0.0328(12) -0.0030(13) 0.0008(10) 0.0126(13)
O 0.042(3) 0.071(5) 0.042(4) -0.008(4) -0.013(3) 0.006(3)
N1 0.030(3) 0.050(4) 0.039(4) -0.002(4) 0.004(3) 0.004(3)
N2 0.033(3) 0.047(4) 0.028(4) -0.001(3) -0.002(3) 0.004(3)
N3 0.030(3) 0.059(5) 0.030(4) 0.003(4) -0.005(3) 0.004(3)
N4 0.031(3) 0.052(4) 0.030(4) 0.000(4) -0.002(3) 0.004(3)
N5 0.030(3) 0.052(4) 0.026(4) -0.003(3) 0.005(3) 0.001(3)
N6 0.048(5) 0.067(7) 0.078(8) -0.006(6) 0.012(5) 0.003(5)
C2 0.038(4) 0.046(5) 0.019(4) -0.003(3) 0.005(3) -0.004(3)
C1 0.039(4) 0.054(5) 0.015(3) 0.000(4) 0.011(3) 0.006(4)
C3 0.034(4) 0.039(5) 0.029(4) 0.004(3) 0.001(3) -0.003(3)
C6 0.054(5) 0.054(6) 0.023(4) -0.004(4) 0.018(4) 0.003(5)
C21 0.032(4) 0.052(5) 0.030(4) 0.006(4) 0.002(3) 0.006(4)
C22 0.039(4) 0.053(6) 0.034(5) -0.003(4) 0.004(4) 0.000(4)
C23 0.048(5) 0.071(7) 0.034(5) -0.014(5) 0.006(4) 0.003(5)
C24 0.056(6) 0.075(8) 0.038(5) -0.009(6) 0.015(5) 0.008(6)
C25 0.041(5) 0.057(6) 0.046(6) -0.002(5) 0.013(4) -0.003(4)
C26 0.038(4) 0.057(6) 0.032(5) -0.010(5) 0.006(3) -0.005(4)
C41 0.031(4) 0.058(6) 0.042(5) 0.003(5) -0.004(4) 0.002(4)
C42 0.039(4) 0.059(7) 0.037(5) -0.005(5) -0.001(4) 0.002(4)
C43 0.035(4) 0.062(7) 0.049(6) -0.005(5) -0.006(4) 0.004(4)
C44 0.044(5) 0.070(8) 0.035(5) 0.002(5) 0.002(4) -0.007(5)
C51 0.046(5) 0.056(6) 0.035(5) 0.003(5) -0.001(4) -0.013(5)
C52 0.042(5) 0.075(9) 0.067(8) -0.003(7) 0.005(5) 0.011(5)
C53 0.038(4) 0.054(6) 0.032(5) -0.001(4) 0.001(4) 0.002(4)
C54 0.052(5) 0.057(7) 0.053(7) 0.005(6) -0.005(5) 0.005(5)

loop_
_atom_type_symbol
_atom_type_description
_atom_type_scat_dispersion_real
_atom_type_scat_dispersion_imag
_atom_type_scat_source
C C 0.0033 0.0016 'International Tables Vol C Tables 4.2.6.8 and 6.1.1.4'
H H 0.0000 0.0000 'International Tables Vol C Tables 4.2.6.8 and 6.1.1.4'
Au Au -2.0133 8.8022 'International Tables Vol C Tables 4.2.6.8 and 6.1.1.4'
N N 0.0061 0.0033 'International Tables Vol C Tables 4.2.6.8 and 6.1.1.4'
O O 0.0106 0.0060 'International Tables Vol C Tables 4.2.6.8 and 6.1.1.4'
S S 0.1246 0.1234 'International Tables Vol C Tables 4.2.6.8 and 6.1.1.4'

loop_
_geom_angle_atom_site_label_1
_geom_angle_atom_site_label_2
_geom_angle_atom_site_label_3
_geom_angle
N2 Au S2 84.7(2)
N2 Au S1 98.3(2)
S2 Au S1 176.60(10)
N2 Au S3 179.7(3)
S2 Au S3 95.37(9)
S1 Au S3 81.62(10)
C1 S1 Au 104.4(3)
C3 S2 Au 95.0(3)
C6 S3 Au 105.0(3)
C43 O C44 109.1(7)
C1 N1 C2 132.2(8)
C2 N2 N3 115.8(8)
C2 N2 Au 124.8(6)
N3 N2 Au 119.4(6)
C3 N3 N2 116.2(8)
C3 N4 C41 120.7(8)
C3 N4 C42 117.6(8)
C41 N4 C42 113.3(7)
C1 N5 C51 117.4(7)
C1 N5 C53 125.2(8)
C51 N5 C53 117.4(7)
N1 C2 N2 129.4(8)
N1 C2 C21 111.2(8)
N2 C2 C21 119.4(7)
N1 C1 N5 117.7(8)
N1 C1 S1 128.3(7)
N5 C1 S1 114.0(6)
N3 C3 N4 119.0(9)
N3 C3 S2 124.7(7)
N4 C3 S2 116.2(7)
N6 C6 S3 176.1(10)
C22 C21 C26 119.7(9)
C22 C21 C2 122.6(9)
C26 C21 C2 117.5(8)
C21 C22 C23 119.1(10)
C21 C22 H22 120.4
C23 C22 H22 120.4
C24 C23 C22 120.4(10)
C24 C23 H23 119.8
C22 C23 H23 119.8
C25 C24 C23 120.1(11)
C25 C24 H24 120.0
C23 C24 H24 120.0
C24 C25 C26 120.4(10)
C24 C25 H25 119.8
C26 C25 H25 119.8
C25 C26 C21 120.2(9)
C25 C26 H26 119.9
C21 C26 H26 119.9
N4 C41 C43 109.6(9)
N4 C41 H41A 109.7
C43 C41 H41A 109.7
N4 C41 H41B 109.7
C43 C41 H41B 109.7
H41A C41 H41B 108.2
N4 C42 C44 109.2(8)
N4 C42 H42A 109.8
C44 C42 H42A 109.8
N4 C42 H42B 109.8
C44 C42 H42B 109.8
H42A C42 H42B 108.3
O C43 C41 111.8(9)
O C43 H43A 109.3
C41 C43 H43A 109.3
O C43 H43B 109.3
C41 C43 H43B 109.3
H43A C43 H43B 107.9
O C44 C42 113.4(9)
O C44 H44A 108.9
C42 C44 H44A 108.9
O C44 H44B 108.9
C42 C44 H44B 108.9
H44A C44 H44B 107.7
N5 C51 C52 114.6(9)
N5 C51 H51A 108.6
C52 C51 H51A 108.6
N5 C51 H51B 108.6
C52 C51 H51B 108.6
H51A C51 H51B 107.6
C51 C52 H52A 109.5
C51 C52 H52B 109.5
H52A C52 H52B 109.5
C51 C52 H52C 109.5
H52A C52 H52C 109.5
H52B C52 H52C 109.5
N5 C53 C54 114.8(9)
N5 C53 H53A 108.6
C54 C53 H53A 108.6
N5 C53 H53B 108.6
C54 C53 H53B 108.6
H53A C53 H53B 107.6
C53 C54 H54A 109.5
C53 C54 H54B 109.5
H54A C54 H54B 109.5
C53 C54 H54C 109.5
H54A C54 H54C 109.5
H54B C54 H54C 109.5

loop_
_geom_bond_atom_site_label_1
_geom_bond_atom_site_label_2
_geom_bond_distance
Au N2 2.022(8)
Au S2 2.280(2)
Au S1 2.290(3)
Au S3 2.323(3)
S1 C1 1.775(9)
S2 C3 1.773(10)
S3 C6 1.664(10)
O C43 1.415(13)
O C44 1.417(12)
N1 C1 1.315(11)
N1 C2 1.319(11)
N2 C2 1.344(12)
N2 N3 1.388(9)
N3 C3 1.273(12)
N4 C3 1.380(10)
N4 C41 1.458(11)
N4 C42 1.478(13)
N5 C1 1.322(11)
N5 C51 1.476(13)
N5 C53 1.483(12)
N6 C6 1.151(13)
C2 C21 1.506(13)
C21 C22 1.384(13)
C21 C26 1.391(14)
C22 C23 1.400(14)
C22 H22 0.9300
C23 C24 1.375(17)
C23 H23 0.9300
C24 C25 1.369(17)
C24 H24 0.9300
C25 C26 1.377(15)
C25 H25 0.9300
C26 H26 0.9300
C41 C43 1.508(13)
C41 H41A 0.9700
C41 H41B 0.9700
C42 C44 1.506(14)
C42 H42A 0.9700
C42 H42B 0.9700
C43 H43A 0.9700
C43 H43B 0.9700
C44 H44A 0.9700
C44 H44B 0.9700
C51 C52 1.510(17)
C51 H51A 0.9700
C51 H51B 0.9700
C52 H52A 0.9600
C52 H52B 0.9600
C52 H52C 0.9600
C53 C54 1.485(15)
C53 H53A 0.9700
C53 H53B 0.9700
C54 H54A 0.9600
C54 H54B 0.9600
C54 H54C 0.9600
